data_4003871
loop_
_publ_author_name
'Yahyaoglu, Mujde'
'Ozen, Melis'
'Prots, Yurii'
'El Hamouli, Oussama'
'Tshitoyan, Vahe'
'Ji, Huiwen'
'Burkhardt, Ulrich'
'Lenoir, Bertrand'
'Snyder, G. Jeffrey'
'Jain, Anubhav'
'Candolfi, Christophe'
'Aydemir, Umut'

_publ_section_title
;
 Phase-Transition-Enhanced Thermoelectric Transport in Rickardite Mineral
 Cu3--xTe2
;
_journal_name_full 'Chemistry of Materials'
_journal_paper_doi 10.1021/acs.chemmater.0c04839
_journal_year 2021
_chemical_formula_sum 'Cu2.9 Te2'
_chemical_formula_weight 219.42
_space_group_crystal_system orthorhombic
_space_group_IT_number 59
_space_group_name_Hall '-P 2ab 2a'
_space_group_name_H-M_alt 'P m m n :2'
_atom_sites_solution_primary direct
_atom_sites_solution_secondary difmap
_audit_creation_date 2020-12-16T12:00:00-00:00
_audit_creation_method 'WinGX routine CIF_UPDATE'
_cell_angle_alpha 90
_cell_angle_beta 90
_cell_angle_gamma 90
_cell_formula_units_Z 2
_cell_length_a 4.0067(2)
_cell_length_b 3.9793(2)
_cell_length_c 6.1120(3)
_cell_measurement_reflns_used 53
_cell_measurement_temperature 295(2)
_cell_measurement_theta_max 50.00
_cell_measurement_theta_min 7.23
_cell_volume 97.449(8)
_computing_cell_refinement
;
L.Akselrud, Yu.Grin,
WinCSD: software package for crystallographic calculations (Version 4).
J. Appl. Crystallogr., 47 (2014) 803-805.
;
_computing_data_collection 'CrystalClear (Rigaku Corp., 2008)'
_computing_data_reduction 'CrystalClear (Rigaku Corp., 2008)'
_computing_structure_refinement
;
G.M.Sheldrick,
Crystal structure refinement with SHELXL.
Acta Crystallogr. C71 (2015) 3-8
;
_diffrn_ambient_temperature 295.15
_diffrn_detector_area_resol_mean 28.5714
_diffrn_measured_fraction_theta_full 0.974
_diffrn_measured_fraction_theta_max 0.981
_diffrn_measurement_details
;
scan:
	Number of images: 600
	           Slice: -30.0000 - 330.0000
	     Image width: 0.6000
	        Exp time: 38.0000
	   Rotation axis: Phi
	           Omega: -28.0000
	             Chi: -35.0000
	             Phi: 0.0000
	             XTD: 48.9700
	          2theta: -28.0000
;
_diffrn_measurement_device 'Rigaku AFC7'
_diffrn_measurement_method oscillation
_diffrn_radiation_detector 'Saturn724+ CCD'
_diffrn_radiation_monochromator 'Graphite Monochromator'
_diffrn_radiation_source 'Sealed Tube'
_diffrn_radiation_type MoK\a
_diffrn_radiation_wavelength 0.71073
_diffrn_reflns_av_R_equivalents 0.024
_diffrn_reflns_av_sigmaI/netI 0.029
_diffrn_reflns_limit_h_max 3
_diffrn_reflns_limit_h_min -5
_diffrn_reflns_limit_k_max 4
_diffrn_reflns_limit_k_min -5
_diffrn_reflns_limit_l_max 8
_diffrn_reflns_limit_l_min -8
_diffrn_reflns_number 729
_diffrn_reflns_reduction_process 'Lp corrections applied'
_diffrn_reflns_theta_full 25.42
_diffrn_reflns_theta_max 32.02
_diffrn_reflns_theta_min 3.33
_diffrn_source_current 32.0000
_diffrn_source_power 1.6000
_diffrn_source_voltage 50.0000
_exptl_absorpt_coefficient_mu 30.06
_exptl_absorpt_correction_T_max 0.4851
_exptl_absorpt_correction_T_min 0.2055
_exptl_absorpt_correction_type multi-scan
_exptl_absorpt_process_details 'Blessing, R. H. (1995) Acta Cryst. A51, 33-38'
_exptl_crystal_colour black
_exptl_crystal_density_diffrn 7.48
_exptl_crystal_density_method 'not measured'
_exptl_crystal_description prism-like
_exptl_crystal_F_000 188
_exptl_crystal_size_max 0.060
_exptl_crystal_size_mid 0.040
_exptl_crystal_size_min 0.025
_refine_diff_density_max 1.53
_refine_diff_density_min -1.44
_refine_ls_extinction_method none
_refine_ls_goodness_of_fit_ref 1.197
_refine_ls_matrix_type full
_refine_ls_number_parameters 14
_refine_ls_number_reflns 204
_refine_ls_number_restraints 0
_refine_ls_restrained_S_all 1.197
_refine_ls_R_factor_all 0.024
_refine_ls_R_factor_gt 0.024
_refine_ls_shift/su_max 0.000
_refine_ls_shift/su_mean 0.000
_refine_ls_structure_factor_coef Fsqd
_refine_ls_weighting_details 'w=1/[\s^2^(Fo^2^)+(0.0320P)^2^+0.2194P] where P=(Fo^2^+2Fc^2^)/3'
_refine_ls_weighting_scheme calc
_refine_ls_wR_factor_gt 0.059
_refine_ls_wR_factor_ref 0.060
_reflns_number_gt 203
_reflns_number_total 204
_reflns_threshold_expression >2sigma(I)
_cod_data_source_file cm0c04839_si_002.cif
_cod_data_source_block CuTe_Pmmn
_cod_depositor_comments
;
The following automatic conversions were performed:

data item '_exptl_absorpt_correction_type' value 'Multi-scan' was
changed to 'multi-scan' in accordance with the
/home/data/users/saulius/crontab/automatic-downloads/rss-feeds/ACS/lib/dictionaries/cif_core.dic
dictionary named 'cif_core.dic' version 2.4.2 last updated on
2011-04-26.

Automatic conversion script
Id: cif_fix_values 7556 2019-12-06 15:28:31Z antanas 
;
_cod_original_sg_symbol_H-M 'P m m n'
_cod_database_code 4003871

loop_
_space_group_symop_operation_xyz
'x, y, z'
'-x+1/2, -y+1/2, z'
'x+1/2, -y, -z'
'-x, y+1/2, -z'
'-x, -y, -z'
'x-1/2, y-1/2, -z'
'-x-1/2, y, z'
'x, -y-1/2, z'

loop_
_atom_site_label
_atom_site_type_symbol
_atom_site_site_symmetry_multiplicity
_atom_site_Wyckoff_symbol
_atom_site_fract_x
_atom_site_fract_y
_atom_site_fract_z
_atom_site_U_iso_or_equiv
_atom_site_adp_type
_atom_site_occupancy
_atom_site_calc_flag
_atom_site_refinement_flags_posn
_atom_site_refinement_flags_adp
_atom_site_refinement_flags_occupancy
_atom_site_disorder_assembly
_atom_site_disorder_group
Te1 Te 2 b 0.2500 0.2500 0.28462(7) 0.0197(2) Uani 1 d S T P . .
Cu1 Cu 2 a 0.2500 0.7500 0.00000(14) 0.0233(3) Uani 1 d S T P . .
Cu2 Cu 2 a 0.2500 0.2500 0.7048(4) 0.0256(9) Uani 0.446(7) d S T . . .

loop_
_atom_site_aniso_label
_atom_site_aniso_U_11
_atom_site_aniso_U_22
_atom_site_aniso_U_33
_atom_site_aniso_U_23
_atom_site_aniso_U_13
_atom_site_aniso_U_12
Te1 0.0170(3) 0.0195(3) 0.0227(3) 0.000 0.000 0.000
Cu1 0.0209(5) 0.0297(6) 0.0193(5) 0.000 0.000 0.000
Cu2 0.0256(14) 0.0277(14) 0.0235(14) 0.000 0.000 0.000

loop_
_atom_type_symbol
_atom_type_description
_atom_type_scat_dispersion_real
_atom_type_scat_dispersion_imag
_atom_type_scat_source
Cu Cu 0.3201 1.2651 'International Tables Vol C Tables 4.2.6.8 and 6.1.1.4'
Te Te -0.5308 1.6751 'International Tables Vol C Tables 4.2.6.8 and 6.1.1.4'

loop_
_geom_angle_atom_site_label_1
_geom_angle_atom_site_label_2
_geom_angle_atom_site_label_3
_geom_angle
_geom_angle_site_symmetry_1
_geom_angle_site_symmetry_3
_geom_angle_publ_flag
Cu2 Te1 Cu1 131.163(16) . . ?
Cu2 Te1 Cu1 131.163(16) . 1_545 ?
Cu1 Te1 Cu1 97.67(3) . 1_545 ?
Cu2 Te1 Cu1 130.969(16) . 5_565 ?
Cu1 Te1 Cu1 64.434(8) . 5_565 ?
Cu1 Te1 Cu1 64.434(8) 1_545 5_565 ?
Cu2 Te1 Cu1 130.969(16) . 5_665 ?
Cu1 Te1 Cu1 64.434(8) . 5_665 ?
Cu1 Te1 Cu1 64.434(8) 1_545 5_665 ?
Cu1 Te1 Cu1 98.06(3) 5_565 5_665 ?
Cu2 Te1 Cu2 88.69(4) . 5_666 ?
Cu1 Te1 Cu2 58.98(3) . 5_666 ?
Cu1 Te1 Cu2 123.06(4) 1_545 5_666 ?
Cu1 Te1 Cu2 123.41(4) 5_565 5_666 ?
Cu1 Te1 Cu2 58.63(4) 5_665 5_666 ?
Cu2 Te1 Cu2 88.69(4) . 5_556 ?
Cu1 Te1 Cu2 123.06(4) . 5_556 ?
Cu1 Te1 Cu2 58.99(3) 1_545 5_556 ?
Cu1 Te1 Cu2 58.63(4) 5_565 5_556 ?
Cu1 Te1 Cu2 123.41(4) 5_665 5_556 ?
Cu2 Te1 Cu2 177.37(9) 5_666 5_556 ?
Cu2 Te1 Cu2 88.69(4) . 5_656 ?
Cu1 Te1 Cu2 123.06(4) . 5_656 ?
Cu1 Te1 Cu2 58.99(3) 1_545 5_656 ?
Cu1 Te1 Cu2 123.41(4) 5_565 5_656 ?
Cu1 Te1 Cu2 58.63(4) 5_665 5_656 ?
Cu2 Te1 Cu2 89.577(5) 5_666 5_656 ?
Cu2 Te1 Cu2 90.363(5) 5_556 5_656 ?
Cu2 Te1 Cu2 88.69(4) . 5_566 ?
Cu1 Te1 Cu2 58.98(3) . 5_566 ?
Cu1 Te1 Cu2 123.06(4) 1_545 5_566 ?
Cu1 Te1 Cu2 58.63(4) 5_565 5_566 ?
Cu1 Te1 Cu2 123.41(4) 5_665 5_566 ?
Cu2 Te1 Cu2 90.363(5) 5_666 5_566 ?
Cu2 Te1 Cu2 89.577(4) 5_556 5_566 ?
Cu2 Te1 Cu2 177.37(9) 5_656 5_566 ?
Te1 Cu1 Te1 97.67(3) 1_565 . ?
Te1 Cu1 Te1 115.566(8) 1_565 5_565 ?
Te1 Cu1 Te1 115.566(8) . 5_565 ?
Te1 Cu1 Te1 115.566(8) 1_565 5_665 ?
Te1 Cu1 Te1 115.566(8) . 5_665 ?
Te1 Cu1 Te1 98.06(3) 5_565 5_665 ?
Te1 Cu1 Cu2 178.96(4) 1_565 1_554 ?
Te1 Cu1 Cu2 83.37(4) . 1_554 ?
Te1 Cu1 Cu2 63.87(2) 5_565 1_554 ?
Te1 Cu1 Cu2 63.87(2) 5_665 1_554 ?
Te1 Cu1 Cu2 83.37(4) 1_565 1_564 ?
Te1 Cu1 Cu2 178.96(4) . 1_564 ?
Te1 Cu1 Cu2 63.87(2) 5_565 1_564 ?
Te1 Cu1 Cu2 63.87(2) 5_665 1_564 ?
Cu2 Cu1 Cu2 95.59(7) 1_554 1_564 ?
Te1 Cu1 Cu2 63.86(2) 1_565 5_666 ?
Te1 Cu1 Cu2 63.86(2) . 5_666 ?
Te1 Cu1 Cu2 178.96(4) 5_565 5_666 ?
Te1 Cu1 Cu2 82.98(4) 5_665 5_666 ?
Cu2 Cu1 Cu2 116.72(4) 1_554 5_666 ?
Cu2 Cu1 Cu2 116.72(4) 1_564 5_666 ?
Te1 Cu1 Cu2 63.86(2) 1_565 5_566 ?
Te1 Cu1 Cu2 63.86(2) . 5_566 ?
Te1 Cu1 Cu2 82.98(4) 5_565 5_566 ?
Te1 Cu1 Cu2 178.96(4) 5_665 5_566 ?
Cu2 Cu1 Cu2 116.72(4) 1_554 5_566 ?
Cu2 Cu1 Cu2 116.72(4) 1_564 5_566 ?
Cu2 Cu1 Cu2 95.98(7) 5_666 5_566 ?
Te1 Cu1 Cu1 57.96(2) 1_565 5_675 ?
Te1 Cu1 Cu1 122.04(4) . 5_675 ?
Te1 Cu1 Cu1 122.39(4) 5_565 5_675 ?
Te1 Cu1 Cu1 57.61(2) 5_665 5_675 ?
Cu2 Cu1 Cu1 121.47(4) 1_554 5_675 ?
Cu2 Cu1 Cu1 58.53(3) 1_564 5_675 ?
Cu2 Cu1 Cu1 58.18(3) 5_666 5_675 ?
Cu2 Cu1 Cu1 121.82(4) 5_566 5_675 ?
Te1 Cu1 Cu1 122.04(4) 1_565 5_565 ?
Te1 Cu1 Cu1 57.96(2) . 5_565 ?
Te1 Cu1 Cu1 57.61(2) 5_565 5_565 ?
Te1 Cu1 Cu1 122.39(4) 5_665 5_565 ?
Cu2 Cu1 Cu1 58.53(3) 1_554 5_565 ?
Cu2 Cu1 Cu1 121.47(4) 1_564 5_565 ?
Cu2 Cu1 Cu1 121.82(4) 5_666 5_565 ?
Cu2 Cu1 Cu1 58.18(3) 5_566 5_565 ?
Cu1 Cu1 Cu1 180.00(7) 5_675 5_565 ?
Te1 Cu1 Cu1 57.96(2) 1_565 5_575 ?
Te1 Cu1 Cu1 122.04(4) . 5_575 ?
Te1 Cu1 Cu1 57.61(2) 5_565 5_575 ?
Te1 Cu1 Cu1 122.39(4) 5_665 5_575 ?
Cu2 Cu1 Cu1 121.47(4) 1_554 5_575 ?
Cu2 Cu1 Cu1 58.53(3) 1_564 5_575 ?
Cu2 Cu1 Cu1 121.82(4) 5_666 5_575 ?
Cu2 Cu1 Cu1 58.18(3) 5_566 5_575 ?
Cu1 Cu1 Cu1 90.393(5) 5_675 5_575 ?
Cu1 Cu1 Cu1 89.607(4) 5_565 5_575 ?
Te1 Cu1 Cu1 122.04(4) 1_565 5_665 ?
Te1 Cu1 Cu1 57.96(2) . 5_665 ?
Te1 Cu1 Cu1 122.39(4) 5_565 5_665 ?
Te1 Cu1 Cu1 57.61(2) 5_665 5_665 ?
Cu2 Cu1 Cu1 58.53(3) 1_554 5_665 ?
Cu2 Cu1 Cu1 121.47(4) 1_564 5_665 ?
Cu2 Cu1 Cu1 58.18(3) 5_666 5_665 ?
Cu2 Cu1 Cu1 121.82(4) 5_566 5_665 ?
Cu1 Cu1 Cu1 89.607(5) 5_675 5_665 ?
Cu1 Cu1 Cu1 90.393(4) 5_565 5_665 ?
Cu1 Cu1 Cu1 180.00(7) 5_575 5_665 ?
Te1 Cu2 Cu1 132.20(4) . 1_556 ?
Te1 Cu2 Cu1 132.20(4) . 1_546 ?
Cu1 Cu2 Cu1 95.59(7) 1_556 1_546 ?
Te1 Cu2 Cu1 132.01(4) . 5_666 ?
Cu1 Cu2 Cu1 63.28(4) 1_556 5_666 ?
Cu1 Cu2 Cu1 63.28(4) 1_546 5_666 ?
Te1 Cu2 Cu1 132.01(4) . 5_566 ?
Cu1 Cu2 Cu1 63.28(4) 1_556 5_566 ?
Cu1 Cu2 Cu1 63.28(4) 1_546 5_566 ?
Cu1 Cu2 Cu1 95.98(7) 5_666 5_566 ?
Te1 Cu2 Te1 91.32(4) . 5_666 ?
Cu1 Cu2 Te1 57.502(18) 1_556 5_666 ?
Cu1 Cu2 Te1 120.43(5) 1_546 5_666 ?
Cu1 Cu2 Te1 57.151(18) 5_666 5_666 ?
Cu1 Cu2 Te1 120.78(5) 5_566 5_666 ?
Te1 Cu2 Te1 91.32(4) . 5_556 ?
Cu1 Cu2 Te1 120.43(5) 1_556 5_556 ?
Cu1 Cu2 Te1 57.502(18) 1_546 5_556 ?
Cu1 Cu2 Te1 120.78(5) 5_666 5_556 ?
Cu1 Cu2 Te1 57.151(18) 5_566 5_556 ?
Te1 Cu2 Te1 177.37(9) 5_666 5_556 ?
Te1 Cu2 Te1 91.32(4) . 5_566 ?
Cu1 Cu2 Te1 57.502(18) 1_556 5_566 ?
Cu1 Cu2 Te1 120.43(5) 1_546 5_566 ?
Cu1 Cu2 Te1 120.78(5) 5_666 5_566 ?
Cu1 Cu2 Te1 57.151(18) 5_566 5_566 ?
Te1 Cu2 Te1 90.363(5) 5_666 5_566 ?
Te1 Cu2 Te1 89.577(4) 5_556 5_566 ?
Te1 Cu2 Te1 91.32(4) . 5_656 ?
Cu1 Cu2 Te1 120.43(5) 1_556 5_656 ?
Cu1 Cu2 Te1 57.502(18) 1_546 5_656 ?
Cu1 Cu2 Te1 57.151(18) 5_666 5_656 ?
Cu1 Cu2 Te1 120.78(5) 5_566 5_656 ?
Te1 Cu2 Te1 89.577(5) 5_666 5_656 ?
Te1 Cu2 Te1 90.363(5) 5_556 5_656 ?
Te1 Cu2 Te1 177.37(9) 5_566 5_656 ?

loop_
_geom_bond_atom_site_label_1
_geom_bond_atom_site_label_2
_geom_bond_distance
_geom_bond_site_symmetry_2
_geom_bond_publ_flag
Te1 Cu2 2.568(2) . ?
Te1 Cu1 2.6429(7) . ?
Te1 Cu1 2.6429(7) 1_545 ?
Te1 Cu1 2.6532(6) 5_565 ?
Te1 Cu1 2.6532(6) 5_665 ?
Te1 Cu2 2.82424(12) 5_666 ?
Te1 Cu2 2.82424(12) 5_556 ?
Te1 Cu2 2.82424(11) 5_656 ?
Te1 Cu2 2.82424(11) 5_566 ?
Cu1 Te1 2.6429(7) 1_565 ?
Cu1 Te1 2.6532(6) 5_565 ?
Cu1 Te1 2.6532(6) 5_665 ?
Cu1 Cu2 2.6860(16) 1_554 ?
Cu1 Cu2 2.6860(16) 1_564 ?
Cu1 Cu2 2.6961(16) 5_666 ?
Cu1 Cu2 2.6961(16) 5_566 ?
Cu1 Cu1 2.82349(11) 5_675 ?
Cu1 Cu1 2.82349(9) 5_565 ?
Cu1 Cu1 2.82349(10) 5_575 ?
Cu1 Cu1 2.82349(10) 5_665 ?
Cu2 Cu1 2.6860(16) 1_556 ?
Cu2 Cu1 2.6860(16) 1_546 ?
Cu2 Cu1 2.6961(16) 5_666 ?
Cu2 Cu1 2.6961(16) 5_566 ?
Cu2 Te1 2.82424(11) 5_666 ?
Cu2 Te1 2.82424(11) 5_556 ?
Cu2 Te1 2.82424(11) 5_566 ?
Cu2 Te1 2.82424(11) 5_656 ?
